data_1528606
loop_
_publ_author_name
'Jeitschko, W.'

_publ_section_title
;
 Die Kristallstruktur von Mo Al B
;
_journal_name_full 'Monatshefte fuer Chemie (-108,1977)'
_journal_page_first 1472
_journal_page_last 1476
_journal_volume 97
_journal_year 1966
_chemical_formula_sum 'Al B Mo'
_chemical_name_systematic 'Mo Al B'
_space_group_IT_number 63
_symmetry_space_group_name_Hall '-C 2c 2'
_symmetry_space_group_name_H-M 'C m c m'
_cell_angle_alpha 90
_cell_angle_beta 90
_cell_angle_gamma 90
_cell_formula_units_Z 4
_cell_length_a 3.212
_cell_length_b 13.985
_cell_length_c 3.102
_cell_volume 139.341
_citation_journal_id_ASTM MOCHAP
_cod_data_source_file Jeitschko_MOCHAP_1966_284.cif
_cod_data_source_block Al1B1Mo1
_cod_original_cell_volume 139.3413
_cod_original_formula_sum 'Al1 B1 Mo1'
_cod_database_code 1528606

loop_
_symmetry_equiv_pos_as_xyz
x,y,z
-x,-y,z+1/2
x,-y,-z
-x,y,-z+1/2
-x,-y,-z
x,y,-z-1/2
-x,y,z
x,-y,z-1/2
x+1/2,y+1/2,z
-x+1/2,-y+1/2,z+1/2
x+1/2,-y+1/2,-z
-x+1/2,y+1/2,-z+1/2
-x+1/2,-y+1/2,-z
x+1/2,y+1/2,-z-1/2
-x+1/2,y+1/2,z
x+1/2,-y+1/2,z-1/2

loop_
_atom_site_label
_atom_site_type_symbol
_atom_site_fract_x
_atom_site_fract_y
_atom_site_fract_z
_atom_site_occupancy
_atom_site_U_iso_or_equiv
Mo1 Mo 0 0.0891 0.25 1 0.0
Al1 Al 0 0.304 0.25 1 0.0
B1 B 0 0.465 0.25 1 0.0
